data_7015315
loop_
_publ_author_name
'Coles, Martyn P.'
'Hitchcock, Peter B.'
'Khvostov, Alexei V.'
'Lappert, Michael F.'
'Maron, Laurent'

_publ_section_title
;
 Synthesis and structures of the [benzamidinato]3- complexes
 Li3(tmeda)(L1)]2 and [Li(thf)4][Li5(L2)(OEt2)2] [L1 =
 N(SiMe3)C(Ph)N(SiMe3) and L2 = N(SiMe3)C(C6H4-4)NPh].
;
_journal_issue 12
_journal_name_full 'Dalton transactions (Cambridge, England : 2003)'
_journal_page_first 3047
_journal_page_last 3052
_journal_paper_doi 10.1039/c0dt01482f
_journal_volume 40
_journal_year 2011
_chemical_compound_source 'synthesis as described'
_chemical_formula_moiety 'C38 H78 Li6 N8 Si4'
_chemical_formula_sum 'C38 H78 Li6 N8 Si4'
_chemical_formula_weight 801.08
_chemical_name_systematic
;
?
;
_space_group_IT_number 14
_symmetry_cell_setting monoclinic
_symmetry_Int_Tables_number 14
_symmetry_space_group_name_Hall '-P 2ybc'
_symmetry_space_group_name_H-M 'P 1 21/c 1'
_atom_sites_solution_hydrogens geom
_atom_sites_solution_primary direct
_atom_sites_solution_secondary difmap
_audit_conform_dict_location ftp://ftp.iucr.org/pub/cif_core.dic
_audit_conform_dict_name cif_core.dic
_audit_conform_dict_version 2.2
_audit_creation_date 2004-09-13T14:47:07-00:00
_audit_creation_method 'WinGX routine CIF_UPDATE'
_cell_angle_alpha 90
_cell_angle_beta 108.749(2)
_cell_angle_gamma 90
_cell_formula_units_Z 2
_cell_length_a 11.0477(4)
_cell_length_b 19.2862(7)
_cell_length_c 12.8398(3)
_cell_measurement_reflns_used 7532
_cell_measurement_temperature 173(2)
_cell_measurement_theta_max 25.028
_cell_measurement_theta_min 3.705
_cell_measurement_wavelength 0.71073
_cell_volume 2590.58(15)
_computing_cell_refinement 'HKL Scalepack (Otwinowski & Minor 1997)'
_computing_data_collection 'Collect (Nonius BV, 1997-2000)'
_computing_data_reduction 'HKL Denzo and Scalepack (Otwinowski & Minor 1997)'
_computing_molecular_graphics 'Ortep-3 for Windows (Farrugia, 1997)'
_computing_publication_material 'WinGX publication routines (Farrugia, 1999)'
_computing_structure_refinement 'SHELXL-97 (Sheldrick, 1997)'
_computing_structure_solution 'SHELXS-97 (Sheldrick, 1997)'
_diffrn_ambient_temperature 173(2)
_diffrn_detector 'CCD plate'
_diffrn_measured_fraction_theta_full 0.987
_diffrn_measured_fraction_theta_max 0.987
_diffrn_measurement_device '95mm CCD camera on \k-goniostat'
_diffrn_measurement_device_type KappaCCD
_diffrn_measurement_method 'CCD rotation images, thick slices'
_diffrn_orient_matrix_type 'by Nonius Collect from scalepack cell'
_diffrn_orient_matrix_UB_11 0.912898E-1
_diffrn_orient_matrix_UB_12 -0.153059E-1
_diffrn_orient_matrix_UB_13 0.274289E-1
_diffrn_orient_matrix_UB_21 -0.246381E-1
_diffrn_orient_matrix_UB_22 -0.452738E-1
_diffrn_orient_matrix_UB_23 -0.390347E-1
_diffrn_orient_matrix_UB_31 0.140122E-1
_diffrn_orient_matrix_UB_32 0.201119E-1
_diffrn_orient_matrix_UB_33 -0.669965E-1
_diffrn_radiation_monochromator graphite
_diffrn_radiation_probe x-ray
_diffrn_radiation_type MoK\a
_diffrn_radiation_wavelength 0.71073
_diffrn_reflns_av_R_equivalents 0.048
_diffrn_reflns_av_unetI/netI 0.0461
_diffrn_reflns_limit_h_max 12
_diffrn_reflns_limit_h_min -13
_diffrn_reflns_limit_k_max 22
_diffrn_reflns_limit_k_min -18
_diffrn_reflns_limit_l_max 15
_diffrn_reflns_limit_l_min -15
_diffrn_reflns_number 14932
_diffrn_reflns_theta_full 25.03
_diffrn_reflns_theta_max 25.03
_diffrn_reflns_theta_min 3.72
_diffrn_source 'Enraf Nonius FR590'
_exptl_absorpt_coefficient_mu 0.146
_exptl_absorpt_correction_type none
_exptl_crystal_colour black
_exptl_crystal_density_diffrn 1.027
_exptl_crystal_density_method 'not measured'
_exptl_crystal_description prism
_exptl_crystal_F_000 872
_exptl_crystal_size_max 0.4
_exptl_crystal_size_mid 0.3
_exptl_crystal_size_min 0.3
_refine_diff_density_max 0.225
_refine_diff_density_min -0.209
_refine_diff_density_rms 0.039
_refine_ls_extinction_method none
_refine_ls_goodness_of_fit_ref 0.965
_refine_ls_hydrogen_treatment riding
_refine_ls_matrix_type full
_refine_ls_number_parameters 327
_refine_ls_number_reflns 4526
_refine_ls_number_restraints 0
_refine_ls_restrained_S_all 0.965
_refine_ls_R_factor_all 0.0722
_refine_ls_R_factor_gt 0.048
_refine_ls_shift/su_max 0
_refine_ls_shift/su_mean 0
_refine_ls_structure_factor_coef Fsqd
_refine_ls_weighting_details 'calc w=1/[\s^2^(Fo^2^)+(0.0645P)^2^+1.4165P] where P=(Fo^2^+2Fc^2^)/3'
_refine_ls_weighting_scheme calc
_refine_ls_wR_factor_gt 0.116
_refine_ls_wR_factor_ref 0.1303
_reflns_number_gt 3415
_reflns_number_total 4526
_reflns_threshold_expression >2sigma(I)
_cod_data_source_file c0dt01482f.txt
_cod_data_source_block (1)-sep1704
_cod_original_sg_symbol_H-M P2(1)/c
_cod_database_code 7015315

loop_
_symmetry_equiv_pos_as_xyz
'x, y, z'
'-x, y+1/2, -z+1/2'
'-x, -y, -z'
'x, -y-1/2, z-1/2'

loop_
_atom_site_label
_atom_site_type_symbol
_atom_site_fract_x
_atom_site_fract_y
_atom_site_fract_z
_atom_site_U_iso_or_equiv
_atom_site_adp_type
_atom_site_occupancy
_atom_site_symmetry_multiplicity
_atom_site_calc_flag
_atom_site_refinement_flags
_atom_site_disorder_assembly
_atom_site_disorder_group
Li1 Li 0.5971(6) 0.4338(3) 0.5122(4) 0.0775(17) Uani 1 1 d . . .
Li2 Li 0.3501(4) 0.4228(2) 0.5318(3) 0.0507(10) Uani 1 1 d . . .
Li3 Li 0.7994(4) 0.6317(2) 0.7964(3) 0.0453(10) Uani 1 1 d . A .
Si1 Si 0.57532(6) 0.35943(3) 0.72667(5) 0.0394(2) Uani 1 1 d . . .
Si2 Si 0.27779(6) 0.53742(3) 0.67318(5) 0.03397(18) Uani 1 1 d . . .
N1 N 0.53228(17) 0.42244(9) 0.63236(13) 0.0329(4) Uani 1 1 d . A .
N2 N 0.38052(16) 0.51469(10) 0.60766(14) 0.0347(4) Uani 1 1 d . . .
N3 N 0.8004(2) 0.60899(14) 0.95547(17) 0.0635(7) Uani 1 1 d . . .
N4 N 0.9476(2) 0.70321(11) 0.87148(16) 0.0525(6) Uani 1 1 d . . .
C1 C 0.51036(19) 0.49434(11) 0.64329(15) 0.0278(5) Uani 1 1 d . . .
C2 C 0.60695(19) 0.54244(10) 0.66194(15) 0.0285(5) Uani 1 1 d . A .
C3 C 0.5869(2) 0.61849(11) 0.65875(17) 0.0370(5) Uani 1 1 d . . .
H3 H 0.5179 0.6373 0.6786 0.044 Uiso 1 1 calc R A .
C4 C 0.6672(2) 0.66179(12) 0.62738(18) 0.0441(6) Uani 1 1 d . . .
H4 H 0.6461 0.7096 0.6165 0.053 Uiso 1 1 calc R . .
C5 C 0.7808(2) 0.63760(14) 0.61062(18) 0.0471(6) Uani 1 1 d . . .
H5 H 0.827 0.665 0.5749 0.057 Uiso 1 1 calc R A .
C6 C 0.8214(2) 0.56980(13) 0.65051(18) 0.0414(6) Uani 1 1 d . . .
H6 H 0.9053 0.5552 0.6558 0.05 Uiso 1 1 calc R . .
C7 C 0.7431(2) 0.52497(12) 0.68141(17) 0.0348(5) Uani 1 1 d . . .
H7 H 0.7764 0.4823 0.7156 0.042 Uiso 1 1 calc R A .
C11 C 0.3533(3) 0.56523(16) 0.8196(2) 0.0586(7) Uani 1 1 d . . .
H11A H 0.4069 0.5276 0.8614 0.088 Uiso 1 1 calc R . .
H11B H 0.2864 0.5762 0.8519 0.088 Uiso 1 1 calc R . .
H11C H 0.4061 0.6064 0.8221 0.088 Uiso 1 1 calc R . .
C12 C 0.1634(3) 0.46566(16) 0.6747(3) 0.0629(8) Uani 1 1 d . . .
H12A H 0.121 0.4495 0.5993 0.094 Uiso 1 1 calc R . .
H12B H 0.0991 0.4829 0.706 0.094 Uiso 1 1 calc R . .
H12C H 0.2104 0.4271 0.7194 0.094 Uiso 1 1 calc R . .
C13 C 0.1754(3) 0.61031(15) 0.5953(2) 0.0625(8) Uani 1 1 d . . .
H13A H 0.1356 0.5966 0.5184 0.094 Uiso 1 1 calc R . .
H13B H 0.2285 0.6515 0.5989 0.094 Uiso 1 1 calc R . .
H13C H 0.1088 0.6208 0.6281 0.094 Uiso 1 1 calc R . .
C8 C 0.7516(5) 0.3473(3) 0.7891(7) 0.090(3) Uani 0.562(7) 1 d P A 1
H8A H 0.7903 0.3902 0.8258 0.134 Uiso 0.562(7) 1 calc PR A 1
H8B H 0.7885 0.3357 0.7314 0.134 Uiso 0.562(7) 1 calc PR A 1
H8C H 0.7687 0.3096 0.8431 0.134 Uiso 0.562(7) 1 calc PR A 1
C9 C 0.5126(8) 0.2755(3) 0.6610(5) 0.086(3) Uani 0.562(7) 1 d P A 1
H9A H 0.5445 0.2671 0.5992 0.13 Uiso 0.562(7) 1 calc PR A 1
H9B H 0.419 0.2769 0.6342 0.13 Uiso 0.562(7) 1 calc PR A 1
H9C H 0.5412 0.2381 0.715 0.13 Uiso 0.562(7) 1 calc PR A 1
C10 C 0.5134(9) 0.3696(4) 0.8444(5) 0.095(3) Uani 0.562(7) 1 d P A 1
H10A H 0.544 0.4136 0.882 0.142 Uiso 0.562(7) 1 calc PR A 1
H10B H 0.5439 0.3311 0.896 0.142 Uiso 0.562(7) 1 calc PR A 1
H10C H 0.4198 0.3695 0.8173 0.142 Uiso 0.562(7) 1 calc PR A 1
C14 C 0.9240(6) 0.6316(5) 1.0241(4) 0.0606(19) Uani 0.621(13) 1 d P B 1
H14A H 0.9894 0.5974 1.0206 0.073 Uiso 0.621(13) 1 calc PR B 1
H14B H 0.9249 0.6345 1.1013 0.073 Uiso 0.621(13) 1 calc PR B 1
C15 C 0.9566(4) 0.70247(18) 0.9871(2) 0.0745(9) Uani 0.621(13) 1 d P B 1
H15A H 0.8976 0.7376 0.9997 0.089 Uiso 0.621(13) 1 calc PR B 1
H15B H 1.0446 0.7153 1.0323 0.089 Uiso 0.621(13) 1 calc PR B 1
C16 C 0.6922(9) 0.6491(9) 0.9773(9) 0.143(5) Uani 0.621(13) 1 d P B 1
H16A H 0.6099 0.6318 0.9288 0.215 Uiso 0.621(13) 1 calc PR B 1
H16B H 0.7003 0.6985 0.9628 0.215 Uiso 0.621(13) 1 calc PR B 1
H16C H 0.6966 0.6428 1.0541 0.215 Uiso 0.621(13) 1 calc PR B 1
C17 C 0.7848(11) 0.5347(5) 0.9698(6) 0.122(4) Uani 0.621(13) 1 d P B 1
H17A H 0.7008 0.5198 0.9213 0.183 Uiso 0.621(13) 1 calc PR B 1
H17B H 0.7914 0.5253 1.0464 0.183 Uiso 0.621(13) 1 calc PR B 1
H17C H 0.8518 0.5091 0.9512 0.183 Uiso 0.621(13) 1 calc PR B 1
C18 C 1.0690(14) 0.6895(9) 0.8531(14) 0.135(7) Uani 0.621(13) 1 d P B 1
H18A H 1.0565 0.6903 0.774 0.202 Uiso 0.621(13) 1 calc PR B 1
H18B H 1.1009 0.6438 0.8829 0.202 Uiso 0.621(13) 1 calc PR B 1
H18C H 1.1313 0.7251 0.89 0.202 Uiso 0.621(13) 1 calc PR B 1
C19 C 0.8993(11) 0.7760(5) 0.8397(8) 0.088(3) Uani 0.621(13) 1 d P B 1
H19A H 0.8182 0.7825 0.8541 0.132 Uiso 0.621(13) 1 calc PR B 1
H19B H 0.8861 0.7833 0.7612 0.132 Uiso 0.621(13) 1 calc PR B 1
H19C H 0.9622 0.8094 0.883 0.132 Uiso 0.621(13) 1 calc PR B 1
C8A C 0.6628(14) 0.3861(5) 0.8711(7) 0.138(7) Uani 0.438(7) 1 d P A 2
H8A1 H 0.615 0.4228 0.8933 0.208 Uiso 0.438(7) 1 calc PR A 2
H8A2 H 0.7478 0.4032 0.8757 0.208 Uiso 0.438(7) 1 calc PR A 2
H8A3 H 0.6715 0.3461 0.92 0.208 Uiso 0.438(7) 1 calc PR A 2
C9A C 0.6601(19) 0.2912(6) 0.6778(13) 0.198(12) Uani 0.438(7) 1 d P A 2
H9A1 H 0.6096 0.2777 0.6028 0.298 Uiso 0.438(7) 1 calc PR A 2
H9A2 H 0.6725 0.2508 0.7264 0.298 Uiso 0.438(7) 1 calc PR A 2
H9A3 H 0.7435 0.3088 0.6781 0.298 Uiso 0.438(7) 1 calc PR A 2
C10A C 0.4304(10) 0.3171(6) 0.7460(11) 0.132(5) Uani 0.438(7) 1 d P A 2
H10D H 0.384 0.3512 0.7755 0.198 Uiso 0.438(7) 1 calc PR A 2
H10E H 0.4574 0.2784 0.7976 0.198 Uiso 0.438(7) 1 calc PR A 2
H10F H 0.3745 0.2999 0.6751 0.198 Uiso 0.438(7) 1 calc PR A 2
C14A C 0.8738(18) 0.6709(9) 1.0221(8) 0.084(5) Uani 0.379(13) 1 d P B 2
H14C H 0.8101 0.7057 1.0275 0.101 Uiso 0.379(13) 1 calc PR B 2
H14D H 0.9188 0.6544 1.0977 0.101 Uiso 0.379(13) 1 calc PR B 2
C15A C 0.9566(4) 0.70247(18) 0.9871(2) 0.0745(9) Uani 0.379(13) 1 d P B 2
H15C H 1.0413 0.6827 1.028 0.089 Uiso 0.379(13) 1 calc PR B 2
H15D H 0.9581 0.7515 1.0104 0.089 Uiso 0.379(13) 1 calc PR B 2
C16A C 0.6821(15) 0.6032(7) 0.9685(11) 0.088(4) Uani 0.379(13) 1 d P B 2
H16D H 0.6332 0.6458 0.9429 0.132 Uiso 0.379(13) 1 calc PR B 2
H16E H 0.6923 0.5959 1.0464 0.132 Uiso 0.379(13) 1 calc PR B 2
H16F H 0.6363 0.5637 0.9255 0.132 Uiso 0.379(13) 1 calc PR B 2
C17A C 0.873(2) 0.5446(10) 0.9914(11) 0.123(7) Uani 0.379(13) 1 d P B 2
H17D H 0.9507 0.5458 0.9709 0.184 Uiso 0.379(13) 1 calc PR B 2
H17E H 0.8201 0.505 0.9558 0.184 Uiso 0.379(13) 1 calc PR B 2
H17F H 0.8952 0.5402 1.0714 0.184 Uiso 0.379(13) 1 calc PR B 2
C18A C 1.0636(16) 0.6660(10) 0.8666(14) 0.055(3) Uani 0.379(13) 1 d P B 2
H18D H 1.0707 0.6214 0.9047 0.083 Uiso 0.379(13) 1 calc PR B 2
H18E H 1.1396 0.6941 0.9021 0.083 Uiso 0.379(13) 1 calc PR B 2
H18F H 1.057 0.6579 0.7896 0.083 Uiso 0.379(13) 1 calc PR B 2
C19A C 0.9518(14) 0.7664(7) 0.8112(12) 0.067(3) Uani 0.379(13) 1 d P B 2
H19D H 0.944 0.7548 0.735 0.1 Uiso 0.379(13) 1 calc PR B 2
H19E H 1.0332 0.7902 0.8459 0.1 Uiso 0.379(13) 1 calc PR B 2
H19F H 0.8811 0.7968 0.8121 0.1 Uiso 0.379(13) 1 calc PR B 2

loop_
_atom_site_aniso_label
_atom_site_aniso_U_11
_atom_site_aniso_U_22
_atom_site_aniso_U_33
_atom_site_aniso_U_23
_atom_site_aniso_U_13
_atom_site_aniso_U_12
Li1 0.100(4) 0.079(4) 0.079(3) 0.040(3) 0.065(3) 0.042(3)
Li2 0.047(2) 0.050(3) 0.049(2) -0.0105(19) 0.0051(18) -0.010(2)
Li3 0.051(2) 0.045(2) 0.0347(19) -0.0051(17) 0.0061(17) -0.0078(18)
Si1 0.0463(4) 0.0315(4) 0.0387(4) 0.0061(3) 0.0114(3) -0.0006(3)
Si2 0.0329(3) 0.0374(4) 0.0354(3) 0.0003(3) 0.0163(3) 0.0010(3)
N1 0.0417(10) 0.0258(10) 0.0314(9) -0.0004(7) 0.0119(8) -0.0032(8)
N2 0.0292(10) 0.0468(11) 0.0299(9) -0.0028(8) 0.0120(7) -0.0005(8)
N3 0.0547(15) 0.097(2) 0.0392(12) -0.0023(12) 0.0157(11) -0.0144(14)
N4 0.0593(14) 0.0483(13) 0.0421(11) -0.0063(10) 0.0054(10) -0.0095(11)
C1 0.0323(11) 0.0315(12) 0.0220(9) 0.0004(8) 0.0118(8) 0.0008(9)
C2 0.0316(11) 0.0288(11) 0.0268(10) -0.0019(8) 0.0118(8) -0.0013(9)
C3 0.0412(13) 0.0301(12) 0.0373(12) -0.0036(10) 0.0092(10) 0.0013(10)
C4 0.0581(16) 0.0297(12) 0.0354(12) 0.0005(10) 0.0024(11) -0.0119(11)
C5 0.0529(16) 0.0548(16) 0.0334(12) -0.0003(11) 0.0134(11) -0.0231(13)
C6 0.0344(12) 0.0545(15) 0.0370(12) -0.0098(11) 0.0140(10) -0.0113(11)
C7 0.0339(12) 0.0359(13) 0.0349(11) -0.0042(10) 0.0115(9) -0.0015(10)
C11 0.0637(18) 0.0734(19) 0.0443(14) -0.0112(13) 0.0251(13) -0.0022(15)
C12 0.0548(17) 0.0685(19) 0.0767(19) -0.0001(15) 0.0370(15) -0.0139(14)
C13 0.0598(17) 0.0642(19) 0.0692(18) 0.0140(15) 0.0287(14) 0.0212(15)
C8 0.053(3) 0.066(4) 0.122(6) 0.044(4) -0.010(3) 0.007(3)
C9 0.121(6) 0.032(3) 0.075(4) 0.011(3) -0.012(4) -0.013(3)
C10 0.143(8) 0.092(5) 0.068(4) 0.038(4) 0.061(5) 0.033(5)
C14 0.075(4) 0.073(5) 0.031(2) -0.008(3) 0.013(2) -0.009(3)
C15 0.086(2) 0.080(2) 0.0519(17) -0.0273(16) 0.0148(17) -0.0130(19)
C16 0.069(5) 0.243(14) 0.139(7) -0.077(9) 0.063(5) -0.008(8)
C17 0.135(8) 0.148(8) 0.063(4) 0.034(4) 0.004(5) -0.080(7)
C18 0.089(7) 0.196(17) 0.148(11) -0.085(10) 0.077(7) -0.059(9)
C19 0.132(8) 0.045(4) 0.072(5) -0.002(3) 0.011(4) -0.009(5)
C8A 0.202(15) 0.086(7) 0.066(6) 0.030(5) -0.043(7) -0.022(8)
C9A 0.34(3) 0.106(10) 0.243(18) 0.100(12) 0.23(2) 0.155(15)
C10A 0.126(9) 0.127(10) 0.148(11) 0.073(9) 0.052(8) -0.027(7)
C14A 0.131(12) 0.083(9) 0.036(4) -0.024(5) 0.024(6) -0.034(8)
C15A 0.086(2) 0.080(2) 0.0519(17) -0.0273(16) 0.0148(17) -0.0130(19)
C16A 0.106(10) 0.091(9) 0.074(8) 0.027(7) 0.039(7) 0.038(8)
C17A 0.146(15) 0.134(15) 0.074(8) 0.033(8) 0.014(9) 0.070(13)
C18A 0.031(5) 0.083(7) 0.052(5) -0.006(5) 0.013(4) -0.022(5)
C19A 0.076(8) 0.042(6) 0.077(8) -0.010(5) 0.018(5) -0.006(5)

loop_
_atom_type_symbol
_atom_type_description
_atom_type_scat_dispersion_real
_atom_type_scat_dispersion_imag
_atom_type_scat_source
C C 0.0033 0.0016 'International Tables Vol C Tables 4.2.6.8 and 6.1.1.4'
H H 0 0 'International Tables Vol C Tables 4.2.6.8 and 6.1.1.4'
Li Li -0.0003 0.0001 'International Tables Vol C Tables 4.2.6.8 and 6.1.1.4'
N N 0.0061 0.0033 'International Tables Vol C Tables 4.2.6.8 and 6.1.1.4'
Si Si 0.0817 0.0704 'International Tables Vol C Tables 4.2.6.8 and 6.1.1.4'

loop_
_geom_angle_atom_site_label_1
_geom_angle_atom_site_label_2
_geom_angle_atom_site_label_3
_geom_angle
_geom_angle_site_symmetry_1
_geom_angle_site_symmetry_3
_geom_angle_publ_flag
N1 Li1 N2 152.6(3) . 3_666 ?
N1 Li1 C1 121.5(2) . 3_666 ?
N2 Li1 C1 35.97(11) 3_666 3_666 ?
N1 Li1 C1 34.84(11) . . ?
N2 Li1 C1 118.7(2) 3_666 . ?
C1 Li1 C1 95.55(18) 3_666 . ?
N2 Li2 N1 73.35(15) . . ?
N2 Li2 C5 144.8(2) . 3_666 ?
N1 Li2 C5 140.0(2) . 3_666 ?
N2 Li2 C1 37.05(10) . . ?
N1 Li2 C1 37.25(10) . . ?
C5 Li2 C1 164.5(2) 3_666 . ?
N2 Li2 C6 111.4(2) . 3_666 ?
N1 Li2 C6 154.5(2) . 3_666 ?
C5 Li2 C6 34.37(10) 3_666 3_666 ?
C1 Li2 C6 137.6(2) . 3_666 ?
N2 Li2 C4 155.2(2) . 3_666 ?
N1 Li2 C4 108.1(2) . 3_666 ?
C5 Li2 C4 33.35(10) 3_666 3_666 ?
C1 Li2 C4 135.2(2) . 3_666 ?
C6 Li2 C4 56.76(12) 3_666 3_666 ?
N3 Li3 N4 86.05(16) . . ?
N3 Li3 C4 142.2(2) . . ?
N4 Li3 C4 115.8(2) . . ?
N3 Li3 C6 136.1(2) . . ?
N4 Li3 C6 116.1(2) . . ?
C4 Li3 C6 63.75(13) . . ?
N3 Li3 C5 169.6(2) . . ?
N4 Li3 C5 103.60(19) . . ?
C4 Li3 C5 35.93(11) . . ?
C6 Li3 C5 35.81(11) . . ?
N3 Li3 C3 112.7(2) . . ?
N4 Li3 C3 144.5(2) . . ?
C4 Li3 C3 33.41(10) . . ?
C6 Li3 C3 71.76(13) . . ?
C5 Li3 C3 61.26(12) . . ?
N1 Si1 C9A 109.3(4) . . ?
N1 Si1 C9 109.11(18) . . ?
N1 Si1 C10 114.7(2) . . ?
C9 Si1 C10 106.3(4) . . ?
N1 Si1 C8A 117.1(3) . . ?
C9A Si1 C8A 112.2(8) . . ?
C10 Si1 C8A 51.1(5) . . ?
N1 Si1 C8 114.6(2) . . ?
C9 Si1 C8 105.8(3) . . ?
C10 Si1 C8 105.6(4) . . ?
N1 Si1 C10A 110.7(3) . . ?
C9A Si1 C10A 106.5(7) . . ?
C8A Si1 C10A 100.3(6) . . ?
N2 Si2 C11 115.09(11) . . ?
N2 Si2 C13 108.55(11) . . ?
C11 Si2 C13 108.51(14) . . ?
N2 Si2 C12 112.29(12) . . ?
C11 Si2 C12 106.55(13) . . ?
C13 Si2 C12 105.36(14) . . ?
C1 N1 Si1 130.88(14) . . ?
C1 N1 Li1 95.0(2) . . ?
Si1 N1 Li1 125.07(18) . . ?
C1 N1 Li2 83.84(17) . . ?
Si1 N1 Li2 117.41(16) . . ?
Li1 N1 Li2 92.2(2) . . ?
C1 N2 Si2 133.73(14) . . ?
C1 N2 Li1 91.4(2) . 3_666 ?
Si2 N2 Li1 123.52(18) . 3_666 ?
C1 N2 Li2 84.60(17) . . ?
Si2 N2 Li2 116.26(16) . . ?
Li1 N2 Li2 96.5(2) 3_666 . ?
C14 N3 C17 110.4(5) . . ?
C16A N3 C17A 109.6(9) . . ?
C14 N3 C16 112.4(5) . . ?
C17 N3 C16 110.1(7) . . ?
C17A N3 C16 138.7(8) . . ?
C16A N3 C14A 110.3(8) . . ?
C17A N3 C14A 110.2(8) . . ?
C16A N3 Li3 115.5(6) . . ?
C14 N3 Li3 104.0(3) . . ?
C17 N3 Li3 111.4(4) . . ?
C17A N3 Li3 108.4(6) . . ?
C16 N3 Li3 108.4(6) . . ?
C14A N3 Li3 102.5(4) . . ?
C15 N4 C18 113.5(7) . . ?
C19A N4 C18A 101.9(8) . . ?
C15 N4 C19 100.8(5) . . ?
C18 N4 C19 112.8(7) . . ?
C19A N4 Li3 117.1(6) . . ?
C15 N4 Li3 104.3(2) . . ?
C18 N4 Li3 115.1(6) . . ?
C18A N4 Li3 102.5(7) . . ?
C19 N4 Li3 109.1(4) . . ?
C2 C1 N2 121.24(18) . . ?
C2 C1 N1 121.84(18) . . ?
N2 C1 N1 115.21(17) . . ?
C2 C1 Li2 153.83(18) . . ?
N2 C1 Li2 58.35(15) . . ?
N1 C1 Li2 58.91(15) . . ?
C2 C1 Li1 84.5(2) . 3_666 ?
N2 C1 Li1 52.63(16) . 3_666 ?
N1 C1 Li1 122.26(19) . 3_666 ?
Li2 C1 Li1 75.9(2) . 3_666 ?
C2 C1 Li1 89.3(2) . . ?
N2 C1 Li1 118.95(19) . . ?
N1 C1 Li1 50.13(15) . . ?
Li2 C1 Li1 71.8(2) . . ?
Li1 C1 Li1 84.45(18) 3_666 . ?
C1 C2 C3 124.19(19) . . ?
C1 C2 C7 124.37(19) . . ?
C3 C2 C7 111.36(18) . . ?
C4 C3 C2 120.4(2) . . ?
C4 C3 Li3 65.71(16) . . ?
C2 C3 Li3 89.03(16) . . ?
C3 C4 C5 122.2(2) . . ?
C3 C4 Li3 80.89(17) . . ?
C5 C4 Li3 74.44(17) . . ?
C3 C4 Li2 87.55(17) . 3_666 ?
C5 C4 Li2 60.95(16) . 3_666 ?
Li3 C4 Li2 117.26(17) . 3_666 ?
C4 C5 C6 116.1(2) . . ?
C4 C5 Li2 85.70(18) . 3_666 ?
C6 C5 Li2 82.12(17) . 3_666 ?
C4 C5 Li3 69.64(17) . . ?
C6 C5 Li3 70.91(16) . . ?
Li2 C5 Li3 128.82(18) 3_666 . ?
C7 C6 C5 122.0(2) . . ?
C7 C6 Li3 81.37(17) . . ?
C5 C6 Li3 73.28(17) . . ?
C7 C6 Li2 87.01(17) . 3_666 ?
C5 C6 Li2 63.52(16) . 3_666 ?
Li3 C6 Li2 119.14(18) . 3_666 ?
C6 C7 C2 120.6(2) . . ?
C6 C7 Li3 65.75(16) . . ?
C2 C7 Li3 87.63(16) . . ?
N3 C14 C15 110.8(5) . . ?
N4 C15 C14 112.4(3) . . ?

loop_
_geom_bond_atom_site_label_1
_geom_bond_atom_site_label_2
_geom_bond_distance
_geom_bond_site_symmetry_2
_geom_bond_publ_flag
Li1 N1 1.911(5) . ?
Li1 N2 1.913(5) 3_666 ?
Li1 C1 2.407(5) 3_666 ?
Li1 C1 2.480(5) . ?
Li2 N2 1.998(4) . ?
Li2 N1 2.012(4) . ?
Li2 C5 2.257(4) 3_666 ?
Li2 C1 2.336(4) . ?
Li2 C6 2.497(4) 3_666 ?
Li2 C4 2.574(5) 3_666 ?
Li3 N3 2.086(4) . ?
Li3 N4 2.120(4) . ?
Li3 C4 2.267(4) . ?
Li3 C6 2.299(5) . ?
Li3 C5 2.330(4) . ?
Li3 C3 2.456(4) . ?
Si1 N1 1.6731(18) . ?
Si1 C9A 1.838(9) . ?
Si1 C9 1.854(5) . ?
Si1 C10 1.859(6) . ?
Si1 C8A 1.866(9) . ?
Si1 C8 1.868(5) . ?
Si1 C10A 1.883(9) . ?
Si2 N2 1.6739(18) . ?
Si2 C11 1.873(3) . ?
Si2 C13 1.878(3) . ?
Si2 C12 1.878(3) . ?
N1 C1 1.422(3) . ?
N2 C1 1.414(3) . ?
N2 Li1 1.913(5) 3_666 ?
N3 C16A 1.374(15) . ?
N3 C14 1.435(6) . ?
N3 C17 1.462(9) . ?
N3 C17A 1.467(13) . ?
N3 C16 1.523(10) . ?
N3 C14A 1.540(11) . ?
N4 C19A 1.452(14) . ?
N4 C15 1.455(4) . ?
N4 C18 1.460(16) . ?
N4 C18A 1.49(2) . ?
N4 C19 1.511(9) . ?
C1 C2 1.376(3) . ?
C1 Li1 2.407(5) 3_666 ?
C2 C3 1.482(3) . ?
C2 C7 1.482(3) . ?
C3 C4 1.370(3) . ?
C4 C5 1.419(4) . ?
C4 Li2 2.574(5) 3_666 ?
C5 C6 1.423(4) . ?
C5 Li2 2.257(4) 3_666 ?
C6 C7 1.369(3) . ?
C6 Li2 2.497(4) 3_666 ?
C14 C15 1.527(9) . ?
